data_7026215
loop_
_publ_author_name
'Seisenbaeva, Gulaim A.'
'Mallah, Talal'
'Kessler, Vadim G.'

_publ_section_title
;
 Highly symmetric organic ligand-capped Lindqvist structures derived from
 3d-elements.
;
_journal_issue 33
_journal_name_full 'Dalton transactions (Cambridge, England : 2003)'
_journal_page_first 7774
_journal_page_last 7779
_journal_paper_doi 10.1039/c0dt00275e
_journal_volume 39
_journal_year 2010
_chemical_formula_sum 'C36 H68 Co2 O16 Ti2'
_chemical_formula_weight 970.56
_chemical_name_systematic
;
?
;
_space_group_IT_number 14
_symmetry_cell_setting monoclinic
_symmetry_space_group_name_Hall '-P 2yn'
_symmetry_space_group_name_H-M 'P 1 21/n 1'
_atom_sites_solution_hydrogens geom
_atom_sites_solution_primary direct
_atom_sites_solution_secondary difmap
_audit_creation_method SHELXL-97
_cell_angle_alpha 90.00
_cell_angle_beta 111.74(3)
_cell_angle_gamma 90.00
_cell_formula_units_Z 2
_cell_length_a 12.158(13)
_cell_length_b 14.852(18)
_cell_length_c 15.153(15)
_cell_measurement_reflns_used 978
_cell_measurement_temperature 295(2)
_cell_measurement_theta_max 21.00
_cell_measurement_theta_min 1.85
_cell_volume 2542(5)
_computing_cell_refinement 'Bruker SAINTPLUS'
_computing_data_collection 'Bruker SMART'
_computing_data_reduction 'Bruker SAINTPLUS'
_computing_molecular_graphics 'Bruker SHELXTL 6.31'
_computing_publication_material 'Bruker SHELXTL 6.31'
_computing_structure_refinement 'SHELXL-97 (Sheldrick, 1997)'
_computing_structure_solution 'SHELXS-97 (Sheldrick, 1990)'
_diffrn_ambient_temperature 295(2)
_diffrn_measured_fraction_theta_full 0.991
_diffrn_measured_fraction_theta_max 0.991
_diffrn_measurement_device_type 'Bruker SMART CCD 1k'
_diffrn_measurement_method 'Omega scan'
_diffrn_radiation_monochromator graphite
_diffrn_radiation_source 'fine-focus sealed tube'
_diffrn_radiation_type MoK\a
_diffrn_radiation_wavelength 0.71073
_diffrn_reflns_av_R_equivalents 0.1049
_diffrn_reflns_av_sigmaI/netI 0.1012
_diffrn_reflns_limit_h_max 8
_diffrn_reflns_limit_h_min -12
_diffrn_reflns_limit_k_max 14
_diffrn_reflns_limit_k_min -13
_diffrn_reflns_limit_l_max 15
_diffrn_reflns_limit_l_min -13
_diffrn_reflns_number 8477
_diffrn_reflns_theta_full 21.00
_diffrn_reflns_theta_max 21.00
_diffrn_reflns_theta_min 1.85
_exptl_absorpt_coefficient_mu 1.001
_exptl_absorpt_correction_T_max 0.8404
_exptl_absorpt_correction_T_min 0.6672
_exptl_absorpt_correction_type multi-scan
_exptl_absorpt_process_details 'Bruker SADABS'
_exptl_crystal_colour purple
_exptl_crystal_density_diffrn 1.268
_exptl_crystal_density_meas ?
_exptl_crystal_density_method 'not measured'
_exptl_crystal_description block
_exptl_crystal_F_000 1020
_exptl_crystal_size_max 0.44
_exptl_crystal_size_mid 0.28
_exptl_crystal_size_min 0.18
_refine_diff_density_max 0.446
_refine_diff_density_min -0.336
_refine_diff_density_rms 0.079
_refine_ls_extinction_coef none
_refine_ls_extinction_method none
_refine_ls_goodness_of_fit_ref 0.927
_refine_ls_hydrogen_treatment constr
_refine_ls_matrix_type full
_refine_ls_number_parameters 263
_refine_ls_number_reflns 2715
_refine_ls_number_restraints 206
_refine_ls_restrained_S_all 0.923
_refine_ls_R_factor_all 0.1620
_refine_ls_R_factor_gt 0.0749
_refine_ls_shift/su_max 0.000
_refine_ls_shift/su_mean 0.000
_refine_ls_structure_factor_coef Fsqd
_refine_ls_weighting_details 'calc w=1/[\s^2^(Fo^2^)+(0.1348P)^2^+0.0000P] where P=(Fo^2^+2Fc^2^)/3'
_refine_ls_weighting_scheme calc
_refine_ls_wR_factor_gt 0.1914
_refine_ls_wR_factor_ref 0.2281
_reflns_number_gt 1276
_reflns_number_total 2715
_reflns_threshold_expression >2sigma(I)
_cod_data_source_file c0dt00275e.txt
_cod_data_source_block cotiet3m
_cod_depositor_comments
;
The following automatic conversions were performed:

'_symmetry_cell_setting' value 'Monoclinic' changed to 'monoclinic'
according to /home/saulius/struct/CIF-dictionaries/cif_core.dic
dictionary named 'cif_core.dic' version 2.4.2 from
2011-04-26.

'_exptl_absorpt_correction_type' value 'Multi-scan'
changed to 'multi-scan' according to
/home/saulius/struct/CIF-dictionaries/cif_core.dic dictionary named
'cif_core.dic' version 2.4.2 from 2011-04-26.

Automatic conversion script
Id: cif_fix_values 1891 2012-01-12 08:04:46Z andrius 

The following automatic conversions were performed:

'_exptl_crystal_density_meas' value 'not measured' was changed to '?'
- the value is perceived as not measured.

Automatic conversion script
Id: cif_fix_values 3008 2015-01-20 13:52:24Z robertas 
;
_cod_original_sg_symbol_H-M P2(1)/n
_cod_database_code 7026215

loop_
_symmetry_equiv_pos_as_xyz
'x, y, z'
'-x+1/2, y+1/2, -z+1/2'
'-x, -y, -z'
'x-1/2, -y-1/2, z-1/2'

loop_
_atom_site_label
_atom_site_type_symbol
_atom_site_fract_x
_atom_site_fract_y
_atom_site_fract_z
_atom_site_U_iso_or_equiv
_atom_site_adp_type
_atom_site_occupancy
_atom_site_symmetry_multiplicity
_atom_site_calc_flag
_atom_site_refinement_flags
Co1 Co 0.91637(13) 0.91568(8) 0.01081(9) 0.0756(7) Uani 1 1 d U
Ti2 Ti 0.98732(17) 0.93366(11) -0.17269(12) 0.0747(7) Uani 1 1 d U
O1 O 0.9264(5) 1.0622(4) 0.0262(4) 0.0658(17) Uani 1 1 d U
O2 O 0.8522(5) 0.9126(4) -0.1382(4) 0.0739(16) Uani 1 1 d U
O3 O 0.9090(6) 0.9310(4) -0.3000(4) 0.092(2) Uani 1 1 d U
O4 O 0.9341(6) 0.7781(4) 0.0187(4) 0.092(2) Uani 1 1 d U
O5 O 1.0060(6) 0.9378(4) 0.1572(4) 0.0789(19) Uani 1 1 d U
O6 O 1.0152(6) 0.7960(4) -0.1698(4) 0.086(2) Uani 1 1 d U
O7 O 1.1483(6) 0.9341(4) -0.1914(5) 0.088(2) Uani 1 1 d U
O8 O 0.7519(6) 0.9018(5) 0.0214(5) 0.095(2) Uani 1 1 d U
C1 C 1.0873(12) 0.7460(7) -0.1931(7) 0.091(3) Uani 1 1 d U
C2 C 0.7444(12) 0.7408(9) 0.0229(8) 0.111(4) Uani 1 1 d U
H2A H 0.6961 0.6927 0.0242 0.133 Uiso 1 1 calc R
C3 C 1.1778(11) 0.7810(9) -0.2152(8) 0.108(3) Uani 1 1 d U
H3A H 1.2235 0.7403 -0.2335 0.129 Uiso 1 1 calc R
C4 C 0.8537(13) 0.7206(8) 0.0185(8) 0.105(4) Uani 1 1 d U
C5 C 1.0636(12) 0.6477(7) -0.1945(9) 0.135(5) Uani 1 1 d U
H5A H 1.1230 0.6156 -0.2093 0.202 Uiso 1 1 calc R
H5B H 0.9870 0.6350 -0.2417 0.202 Uiso 1 1 calc R
H5C H 1.0655 0.6292 -0.1333 0.202 Uiso 1 1 calc R
C6 C 0.7465(10) 0.8589(8) -0.1944(8) 0.108(4) Uani 1 1 d U
H6A H 0.7281 0.8163 -0.1533 0.129 Uiso 1 1 calc R
H6B H 0.7624 0.8254 -0.2433 0.129 Uiso 1 1 calc R
C7 C 0.7004(11) 0.8283(10) 0.0257(7) 0.102(3) Uani 1 1 d U
C8 C 0.5751(10) 0.8395(10) 0.0330(9) 0.161(5) Uani 1 1 d U
H8A H 0.5554 0.9023 0.0306 0.241 Uiso 1 1 calc R
H8B H 0.5769 0.8143 0.0918 0.241 Uiso 1 1 calc R
H8C H 0.5166 0.8087 -0.0191 0.241 Uiso 1 1 calc R
C9 C 0.8870(12) 0.6219(7) 0.0106(9) 0.144(5) Uani 1 1 d U
H9A H 0.9654 0.6192 0.0094 0.216 Uiso 1 1 calc R
H9B H 0.8317 0.5962 -0.0468 0.216 Uiso 1 1 calc R
H9C H 0.8848 0.5886 0.0643 0.216 Uiso 1 1 calc R
C17 C 0.8270(12) 1.1178(9) -0.0310(10) 0.134(5) Uani 1 1 d DU
H17A H 0.8528 1.1794 -0.0143 0.161 Uiso 1 1 calc R
H17B H 0.8218 1.1097 -0.0960 0.161 Uiso 1 1 calc R
C16 C 0.6436(11) 0.9207(9) -0.2392(10) 0.170(6) Uani 1 1 d U
H16A H 0.5765 0.8866 -0.2789 0.254 Uiso 1 1 calc R
H16B H 0.6638 0.9649 -0.2769 0.254 Uiso 1 1 calc R
H16C H 0.6244 0.9504 -0.1904 0.254 Uiso 1 1 calc R
C15 C 1.0511(13) 0.8674(8) 0.2321(8) 0.129(5) Uani 1 1 d U
H15A H 1.0723 0.8139 0.2053 0.155 Uiso 1 1 calc R
H15B H 1.1217 0.8892 0.2827 0.155 Uiso 1 1 calc R
C14 C 1.3150(11) 0.9029(9) -0.2331(8) 0.136(5) Uani 1 1 d U
H14A H 1.3237 0.9669 -0.2243 0.203 Uiso 1 1 calc R
H14B H 1.3046 0.8882 -0.2974 0.203 Uiso 1 1 calc R
H14C H 1.3847 0.8735 -0.1904 0.203 Uiso 1 1 calc R
C13 C 0.9610(16) 0.8450(11) 0.2706(9) 0.197(8) Uani 1 1 d U
H13A H 0.9919 0.8009 0.3200 0.295 Uiso 1 1 calc R
H13B H 0.8926 0.8211 0.2209 0.295 Uiso 1 1 calc R
H13C H 0.9394 0.8983 0.2962 0.295 Uiso 1 1 calc R
C12 C 0.891(2) 0.8907(13) -0.3889(11) 0.205(8) Uani 1 1 d U
C11 C 1.2087(11) 0.8719(9) -0.2132(8) 0.096(3) Uani 1 1 d U
C10 C 0.7137(14) 1.1154(13) -0.0357(15) 0.258(11) Uani 1 1 d DU
H10A H 0.6665 1.1562 -0.0840 0.386 Uiso 1 1 calc R
H10B H 0.7113 1.1329 0.0245 0.386 Uiso 1 1 calc R
H10C H 0.6831 1.0555 -0.0509 0.386 Uiso 1 1 calc R
C18A C 0.795(6) 0.877(3) -0.448(2) 0.211(14) Uani 0.40(3) 1 d PU
C18B C 0.934(4) 0.927(2) -0.4474(16) 0.211(12) Uani 0.60(3) 1 d PU

loop_
_atom_site_aniso_label
_atom_site_aniso_U_11
_atom_site_aniso_U_22
_atom_site_aniso_U_33
_atom_site_aniso_U_23
_atom_site_aniso_U_13
_atom_site_aniso_U_12
Co1 0.0812(12) 0.0719(10) 0.0670(10) -0.0027(7) 0.0198(8) -0.0161(8)
Ti2 0.0843(15) 0.0706(13) 0.0643(12) -0.0044(8) 0.0217(11) -0.0042(10)
O1 0.069(4) 0.068(4) 0.058(4) 0.004(3) 0.021(4) 0.002(3)
O2 0.072(4) 0.078(4) 0.069(4) 0.001(3) 0.023(3) -0.010(3)
O3 0.119(5) 0.093(5) 0.060(4) -0.005(3) 0.030(4) -0.010(4)
O4 0.103(6) 0.070(4) 0.084(4) -0.001(3) 0.013(4) -0.018(4)
O5 0.101(5) 0.068(4) 0.063(4) 0.005(3) 0.024(4) -0.008(4)
O6 0.096(6) 0.071(4) 0.087(5) -0.013(3) 0.030(4) -0.005(3)
O7 0.092(5) 0.094(5) 0.084(5) -0.005(4) 0.040(4) -0.006(4)
O8 0.095(5) 0.106(5) 0.084(5) 0.002(4) 0.033(4) -0.022(4)
C1 0.118(10) 0.073(6) 0.080(7) -0.009(6) 0.034(7) 0.008(6)
C2 0.107(9) 0.108(7) 0.091(8) 0.011(7) 0.005(8) -0.047(7)
C3 0.108(10) 0.104(7) 0.113(9) -0.011(8) 0.043(8) 0.020(7)
C4 0.123(10) 0.082(6) 0.090(8) 0.001(6) 0.016(9) -0.030(6)
C5 0.164(13) 0.070(6) 0.160(11) -0.028(7) 0.048(10) 0.005(7)
C6 0.089(8) 0.123(9) 0.088(7) -0.008(6) 0.006(6) -0.032(6)
C7 0.095(8) 0.131(8) 0.075(7) 0.008(8) 0.026(7) -0.030(7)
C8 0.089(10) 0.225(15) 0.161(13) 0.031(10) 0.037(10) -0.028(8)
C9 0.184(13) 0.077(6) 0.142(11) 0.002(7) 0.027(10) -0.032(7)
C17 0.092(9) 0.127(8) 0.146(11) -0.008(8) 0.001(9) 0.029(8)
C16 0.095(9) 0.186(15) 0.169(14) 0.014(10) -0.021(9) -0.005(9)
C15 0.209(15) 0.082(8) 0.085(7) -0.008(5) 0.041(8) -0.030(9)
C14 0.119(11) 0.178(12) 0.130(11) -0.022(9) 0.070(9) -0.016(8)
C13 0.29(2) 0.193(16) 0.116(11) 0.003(9) 0.079(12) -0.124(15)
C12 0.29(2) 0.245(16) 0.061(8) -0.035(10) 0.049(11) 0.001(15)
C11 0.088(8) 0.116(8) 0.084(8) -0.008(7) 0.033(7) 0.000(6)
C10 0.097(10) 0.28(2) 0.35(3) 0.014(18) 0.028(16) 0.044(14)
C18A 0.33(3) 0.20(3) 0.040(18) -0.011(18) -0.002(17) 0.01(3)
C18B 0.32(3) 0.26(3) 0.057(14) 0.016(15) 0.076(16) 0.09(2)

loop_
_atom_type_symbol
_atom_type_description
_atom_type_scat_dispersion_real
_atom_type_scat_dispersion_imag
_atom_type_scat_source
C C 0.0033 0.0016 'International Tables Vol C Tables 4.2.6.8 and 6.1.1.4'
H H 0.0000 0.0000 'International Tables Vol C Tables 4.2.6.8 and 6.1.1.4'
O O 0.0106 0.0060 'International Tables Vol C Tables 4.2.6.8 and 6.1.1.4'
Ti Ti 0.2776 0.4457 'International Tables Vol C Tables 4.2.6.8 and 6.1.1.4'
Co Co 0.3494 0.9721 'International Tables Vol C Tables 4.2.6.8 and 6.1.1.4'

loop_
_geom_angle_atom_site_label_1
_geom_angle_atom_site_label_2
_geom_angle_atom_site_label_3
_geom_angle
_geom_angle_site_symmetry_1
_geom_angle_site_symmetry_3
O4 Co1 O8 88.9(3) . .
O4 Co1 O2 91.7(2) . .
O8 Co1 O2 95.5(3) . .
O4 Co1 O5 95.3(2) . .
O8 Co1 O5 94.1(3) . .
O2 Co1 O5 168.2(2) . .
O4 Co1 O1 169.5(2) . .
O8 Co1 O1 96.2(3) . .
O2 Co1 O1 96.9(2) . .
O5 Co1 O1 75.2(2) . .
O4 Co1 O1 94.6(3) . 3_775
O8 Co1 O1 170.0(2) . 3_775
O2 Co1 O1 75.0(2) . 3_775
O5 Co1 O1 94.9(2) . 3_775
O1 Co1 O1 82.0(2) . 3_775
O3 Ti2 O5 97.7(3) . 3_775
O3 Ti2 O2 96.9(3) . .
O5 Ti2 O2 97.4(3) 3_775 .
O3 Ti2 O1 178.7(3) . 3_775
O5 Ti2 O1 81.9(2) 3_775 3_775
O2 Ti2 O1 81.9(3) . 3_775
O3 Ti2 O6 91.0(3) . .
O5 Ti2 O6 168.4(3) 3_775 .
O2 Ti2 O6 89.0(3) . .
O1 Ti2 O6 89.5(2) 3_775 .
O3 Ti2 O7 90.3(3) . .
O5 Ti2 O7 90.8(3) 3_775 .
O2 Ti2 O7 168.2(3) . .
O1 Ti2 O7 91.0(3) 3_775 .
O6 Ti2 O7 81.5(3) . .
C17 O1 Ti2 126.9(7) . 3_775
C17 O1 Co1 119.9(6) . .
Ti2 O1 Co1 97.4(2) 3_775 .
C17 O1 Co1 111.7(7) . 3_775
Ti2 O1 Co1 97.2(2) 3_775 3_775
Co1 O1 Co1 98.0(2) . 3_775
C6 O2 Ti2 125.2(6) . .
C6 O2 Co1 121.8(6) . .
Ti2 O2 Co1 105.9(3) . .
C12 O3 Ti2 149.4(10) . .
C4 O4 Co1 126.3(8) . .
C15 O5 Ti2 128.1(6) . 3_775
C15 O5 Co1 126.5(6) . .
Ti2 O5 Co1 105.4(3) 3_775 .
C1 O6 Ti2 133.0(7) . .
C11 O7 Ti2 133.0(7) . .
C7 O8 Co1 126.6(8) . .
O6 C1 C3 122.6(11) . .
O6 C1 C5 114.8(12) . .
C3 C1 C5 122.6(12) . .
C4 C2 C7 125.5(12) . .
C1 C3 C11 126.6(12) . .
O4 C4 C2 126.3(12) . .
O4 C4 C9 114.0(12) . .
C2 C4 C9 119.7(12) . .
O2 C6 C16 109.3(9) . .
O8 C7 C2 126.1(13) . .
O8 C7 C8 114.9(13) . .
C2 C7 C8 119.1(12) . .
C10 C17 O1 128.4(15) . .
C13 C15 O5 110.2(13) . .
C18A C12 C18B 95(3) . .
C18A C12 O3 124(3) . .
C18B C12 O3 121(2) . .
O7 C11 C3 121.4(12) . .
O7 C11 C14 116.2(11) . .
C3 C11 C14 122.4(12) . .
C12 C18A C18B 45(2) . .
C12 C18B C18A 40.2(16) . .

loop_
_geom_bond_atom_site_label_1
_geom_bond_atom_site_label_2
_geom_bond_distance
_geom_bond_site_symmetry_2
Co1 O4 2.053(7) .
Co1 O8 2.075(8) .
Co1 O2 2.099(6) .
Co1 O5 2.103(6) .
Co1 O1 2.188(6) .
Co1 O1 2.207(6) 3_775
Ti2 O3 1.809(6) .
Ti2 O5 1.921(6) 3_775
Ti2 O2 1.925(7) .
Ti2 O1 2.075(6) 3_775
Ti2 O6 2.071(7) .
Ti2 O7 2.080(8) .
O1 C17 1.455(13) .
O1 Ti2 2.075(6) 3_775
O1 Co1 2.207(6) 3_775
O2 C6 1.483(11) .
O3 C12 1.413(15) .
O4 C4 1.298(13) .
O5 C15 1.491(12) .
O5 Ti2 1.921(6) 3_775
O6 C1 1.293(12) .
O7 C11 1.297(12) .
O8 C7 1.272(12) .
C1 C3 1.366(15) .
C1 C5 1.487(14) .
C2 C4 1.388(16) .
C2 C7 1.412(16) .
C3 C11 1.398(15) .
C4 C9 1.537(16) .
C6 C16 1.497(15) .
C7 C8 1.576(16) .
C17 C10 1.353(14) .
C15 C13 1.457(18) .
C14 C11 1.505(15) .
C12 C18A 1.19(5) .
C12 C18B 1.30(3) .
C18A C18B 1.84(6) .
